data_7022096
loop_
_publ_author_name
'Dhokale, Bhausaheb'
'Gautam, Prabhat'
'Mobin, Shaikh M.'
'Misra, Rajneesh'

_publ_section_title
;
 Donor-acceptor, ferrocenyl substituted BODIPYs with marvelous
 supramolecular interactions.
;
_journal_issue 5
_journal_name_full 'Dalton transactions (Cambridge, England : 2003)'
_journal_page_first 1512
_journal_page_last 1518
_journal_paper_doi 10.1039/c2dt31632c
_journal_volume 42
_journal_year 2013
_chemical_formula_sum 'C27 H19 B F2 Fe N2'
_chemical_formula_weight 476.10
_chemical_name_systematic
;
?
;
_space_group_IT_number 14
_symmetry_cell_setting monoclinic
_symmetry_space_group_name_Hall '-P 2ybc'
_symmetry_space_group_name_H-M 'P 1 21/c 1'
_atom_sites_solution_hydrogens geom
_atom_sites_solution_primary direct
_atom_sites_solution_secondary difmap
_audit_creation_method SHELXL-97
_cell_angle_alpha 90.00
_cell_angle_beta 93.478(7)
_cell_angle_gamma 90.00
_cell_formula_units_Z 4
_cell_length_a 10.9439(11)
_cell_length_b 6.9521(4)
_cell_length_c 28.5370(19)
_cell_measurement_reflns_used 1987
_cell_measurement_temperature 293(2)
_cell_measurement_theta_max 32.5357
_cell_measurement_theta_min 2.9264
_cell_volume 2167.2(3)
_computing_cell_refinement 'CrysAlis RED, Oxford Diffraction Ltd.,'
_computing_data_collection 'CrysAlis CCD, Oxford Diffraction Ltd.,'
_computing_data_reduction 'CrysAlis RED, Oxford Diffraction Ltd.,'
_computing_molecular_graphics Ortep3
_computing_publication_material Shelx97
_computing_structure_refinement 'SHELXL-97 (Sheldrick, 1997)'
_computing_structure_solution 'SHELXS-97 (Sheldrick, 1997)'
_diffrn_ambient_temperature 150(2)
_diffrn_detector_area_resol_mean 15.9948
_diffrn_measured_fraction_theta_full 0.999
_diffrn_measured_fraction_theta_max 0.999
_diffrn_measurement_device_type 'OXFORD DIFFRACTION SUPER NOVA'
_diffrn_measurement_method \w/q-scan
_diffrn_radiation_monochromator graphite
_diffrn_radiation_source 'Micro-Focus (Mo) X-ray Source'
_diffrn_radiation_type MoK\a
_diffrn_radiation_wavelength 0.71073
_diffrn_reflns_av_R_equivalents 0.0990
_diffrn_reflns_av_sigmaI/netI 0.0809
_diffrn_reflns_limit_h_max 13
_diffrn_reflns_limit_h_min -13
_diffrn_reflns_limit_k_max 8
_diffrn_reflns_limit_k_min -8
_diffrn_reflns_limit_l_max 33
_diffrn_reflns_limit_l_min -33
_diffrn_reflns_number 16579
_diffrn_reflns_theta_full 25.00
_diffrn_reflns_theta_max 25.00
_diffrn_reflns_theta_min 3.02
_exptl_absorpt_coefficient_mu 0.731
_exptl_absorpt_correction_T_max 0.8797
_exptl_absorpt_correction_T_min 0.8327
_exptl_absorpt_correction_type multi-scan
_exptl_absorpt_process_details
;
CrysAlis RED, Oxford Diffraction Ltd.,
Version 1.171.31.7 (release 18-10-2006 CrysAlis171 .NET)
(compiled Oct 18 2006,16:28:17)
Empirical absorption correction using spherical harmonics,
implemented in SCALE3 ABSPACK scaling algorithm.
;
_exptl_crystal_colour green
_exptl_crystal_density_diffrn 1.459
_exptl_crystal_density_method 'not measured'
_exptl_crystal_description block
_exptl_crystal_F_000 976
_exptl_crystal_size_max 0.26
_exptl_crystal_size_mid 0.21
_exptl_crystal_size_min 0.18
_refine_diff_density_max 0.347
_refine_diff_density_min -0.404
_refine_diff_density_rms 0.068
_refine_ls_extinction_method none
_refine_ls_goodness_of_fit_ref 1.068
_refine_ls_hydrogen_treatment mixed
_refine_ls_matrix_type full
_refine_ls_number_parameters 344
_refine_ls_number_reflns 3804
_refine_ls_number_restraints 96
_refine_ls_restrained_S_all 1.067
_refine_ls_R_factor_all 0.1132
_refine_ls_R_factor_gt 0.0618
_refine_ls_shift/su_max 0.001
_refine_ls_shift/su_mean 0.000
_refine_ls_structure_factor_coef Fsqd
_refine_ls_weighting_details 'calc w=1/[\s^2^(Fo^2^)+(0.0663P)^2^+0.3505P] where P=(Fo^2^+2Fc^2^)/3'
_refine_ls_weighting_scheme calc
_refine_ls_wR_factor_gt 0.1419
_refine_ls_wR_factor_ref 0.1737
_reflns_number_gt 2282
_reflns_number_total 3804
_reflns_threshold_expression >2sigma(I)
_cod_data_source_file c2dt31632c.txt
_cod_data_source_block rm022
_cod_depositor_comments
;
The following automatic conversions were performed:

'_symmetry_cell_setting' value 'Monoclinic' changed to 'monoclinic'
according to /home/saulius/struct/CIF-dictionaries/cif_core.dic
dictionary named 'cif_core.dic' version 2.4.2 from 2011-04-26.

Automatic conversion script
Id: cif_fix_values 1891 2012-01-12 08:04:46Z andrius 
;
_cod_original_sg_symbol_H-M 'P 21/c '
_cod_database_code 7022096

loop_
_symmetry_equiv_pos_as_xyz
'x, y, z'
'-x, y+1/2, -z+1/2'
'-x, -y, -z'
'x, -y-1/2, z-1/2'

loop_
_atom_site_label
_atom_site_type_symbol
_atom_site_fract_x
_atom_site_fract_y
_atom_site_fract_z
_atom_site_U_iso_or_equiv
_atom_site_adp_type
_atom_site_occupancy
_atom_site_symmetry_multiplicity
_atom_site_calc_flag
_atom_site_refinement_flags
_atom_site_disorder_assembly
_atom_site_disorder_group
Fe1 Fe 0.30518(7) 0.26830(9) 0.53219(2) 0.0491(3) Uani 1 1 d . . .
B1 B -0.0512(7) -0.6680(10) 0.3556(2) 0.0651(18) Uani 1 1 d . . .
F1 F -0.1407(3) -0.5741(5) 0.32815(15) 0.1022(13) Uani 1 1 d . . .
F2 F -0.0973(4) -0.7325(5) 0.39592(13) 0.1089(15) Uani 1 1 d . . .
N1 N 0.0034(4) -0.8323(6) 0.32790(13) 0.0551(11) Uani 1 1 d . . .
N2 N 0.0550(4) -0.5263(6) 0.36796(13) 0.0558(11) Uani 1 1 d . . .
C1 C -0.0552(6) -0.9908(8) 0.31201(19) 0.0671(16) Uani 1 1 d . . .
H1 H -0.1363 -1.0202 0.3170 0.080 Uiso 1 1 calc R . .
C2 C 0.0220(6) -1.1048(8) 0.28698(18) 0.0690(17) Uani 1 1 d . . .
H2 H 0.0022 -1.2211 0.2723 0.083 Uiso 1 1 calc R . .
C3 C 0.1336(6) -1.0129(8) 0.28806(18) 0.0648(15) Uani 1 1 d . . .
H3 H 0.2035 -1.0568 0.2745 0.078 Uiso 1 1 calc R . .
C4 C 0.1228(5) -0.8418(7) 0.31323(17) 0.0526(13) Uani 1 1 d . . .
C5 C 0.2067(5) -0.6943(8) 0.32501(18) 0.0567(14) Uani 1 1 d . A .
C6 C 0.1719(5) -0.5386(7) 0.35219(17) 0.0551(14) Uani 1 1 d . . .
C7 C 0.2382(6) -0.3777(7) 0.36967(19) 0.0638(16) Uani 1 1 d . . .
H7 H 0.3191 -0.3487 0.3643 0.077 Uiso 1 1 calc R . .
C8 C 0.1619(6) -0.2707(7) 0.39623(18) 0.0617(15) Uani 1 1 d . . .
C9 C 0.0489(6) -0.3688(8) 0.39431(17) 0.0651(16) Uani 1 1 d . . .
H9 H -0.0200 -0.3292 0.4093 0.078 Uiso 1 1 calc R . .
C10 C 0.1878(6) -0.0969(8) 0.42129(19) 0.0684(17) Uani 1 1 d . . .
C11 C 0.2086(5) 0.0513(8) 0.44174(18) 0.0623(15) Uani 1 1 d . . .
C12 C 0.2302(5) 0.2305(7) 0.46511(16) 0.0558(14) Uani 1 1 d . . .
C13 C 0.3399(5) 0.3396(7) 0.46493(17) 0.0549(14) Uani 1 1 d . . .
H13 H 0.4098 0.3061 0.4498 0.066 Uiso 1 1 calc R . .
C14 C 0.3245(6) 0.5072(7) 0.49157(18) 0.0642(16) Uani 1 1 d . . .
H14 H 0.3821 0.6043 0.4969 0.077 Uiso 1 1 calc R . .
C15 C 0.2051(6) 0.5021(8) 0.50901(19) 0.0685(16) Uani 1 1 d . . .
H15 H 0.1709 0.5950 0.5277 0.082 Uiso 1 1 calc R . .
C16 C 0.1487(6) 0.3314(9) 0.49282(19) 0.0685(16) Uani 1 1 d . . .
H16 H 0.0704 0.2912 0.4993 0.082 Uiso 1 1 calc R . .
C17 C 0.4538(6) 0.1236(9) 0.5613(2) 0.0718(17) Uani 1 1 d . . .
H17 H 0.5259 0.0977 0.5469 0.086 Uiso 1 1 calc R . .
C18 C 0.4289(6) 0.2858(8) 0.5880(2) 0.0720(17) Uani 1 1 d . . .
H18 H 0.4826 0.3874 0.5944 0.086 Uiso 1 1 calc R . .
C19 C 0.3110(6) 0.2716(8) 0.60355(17) 0.0656(16) Uani 1 1 d . . .
H19 H 0.2725 0.3614 0.6218 0.079 Uiso 1 1 calc R . .
C20 C 0.2611(6) 0.0980(9) 0.5867(2) 0.0722(17) Uani 1 1 d . . .
H20 H 0.1836 0.0506 0.5920 0.087 Uiso 1 1 calc R . .
C21 C 0.3497(7) 0.0083(8) 0.5605(2) 0.0745(18) Uani 1 1 d . . .
H21 H 0.3402 -0.1092 0.5451 0.089 Uiso 1 1 calc R . .
C22 C 0.3340(6) -0.7100(8) 0.3121(2) 0.0764(17) Uani 1 1 d DU . .
C23 C 0.3470(12) -0.7468(12) 0.2537(4) 0.064(3) Uani 0.466(7) 1 d PDU A 1
H23 H 0.2777 -0.7516 0.2332 0.077 Uiso 0.466(7) 1 calc PR A 1
C24 C 0.4608(14) -0.7690(14) 0.2376(5) 0.075(4) Uani 0.466(7) 1 d PDU A 1
H24 H 0.4709 -0.7848 0.2057 0.090 Uiso 0.466(7) 1 calc PR A 1
C25 C 0.5612(14) -0.7678(16) 0.2695(6) 0.077(4) Uani 0.466(7) 1 d PDU A 1
H25 H 0.6386 -0.7827 0.2583 0.093 Uiso 0.466(7) 1 calc PR A 1
C26 C 0.552(2) -0.746(3) 0.3163(10) 0.073(5) Uani 0.466(7) 1 d PDU A 1
H26 H 0.6212 -0.7401 0.3367 0.088 Uiso 0.466(7) 1 calc PR A 1
C27 C 0.4359(14) -0.732(2) 0.3330(6) 0.066(4) Uani 0.466(7) 1 d PDU A 1
H27 H 0.4341 -0.7406 0.3655 0.080 Uiso 0.466(7) 1 calc PR A 1
C23A C 0.3885(9) -0.5471(14) 0.2936(3) 0.062(3) Uani 0.534(7) 1 d PDU A 2
H23A H 0.3418 -0.4406 0.2842 0.074 Uiso 0.534(7) 1 calc PR A 2
C24A C 0.5131(10) -0.5492(17) 0.2897(4) 0.074(3) Uani 0.534(7) 1 d PDU A 2
H24A H 0.5499 -0.4434 0.2764 0.089 Uiso 0.534(7) 1 calc PR A 2
C25A C 0.5851(16) -0.701(4) 0.3046(6) 0.081(5) Uani 0.534(7) 1 d PDU A 2
H25A H 0.6675 -0.7052 0.2983 0.098 Uiso 0.534(7) 1 calc PR A 2
C26A C 0.5333(15) -0.845(2) 0.3289(5) 0.077(4) Uani 0.534(7) 1 d PDU A 2
H26A H 0.5815 -0.9453 0.3411 0.092 Uiso 0.534(7) 1 calc PR A 2
C27A C 0.4079(12) -0.8424(18) 0.3355(4) 0.062(3) Uani 0.534(7) 1 d PDU A 2
H27A H 0.3746 -0.9304 0.3557 0.074 Uiso 0.534(7) 1 calc PR A 2

loop_
_atom_site_aniso_label
_atom_site_aniso_U_11
_atom_site_aniso_U_22
_atom_site_aniso_U_33
_atom_site_aniso_U_23
_atom_site_aniso_U_13
_atom_site_aniso_U_12
Fe1 0.0510(5) 0.0505(4) 0.0450(4) -0.0011(3) -0.0030(3) -0.0043(4)
B1 0.059(5) 0.073(4) 0.064(4) -0.019(3) 0.013(4) -0.023(4)
F1 0.061(3) 0.110(3) 0.132(3) -0.047(2) -0.021(2) 0.011(2)
F2 0.132(4) 0.107(3) 0.094(3) -0.038(2) 0.062(3) -0.065(3)
N1 0.059(3) 0.058(3) 0.048(2) -0.008(2) 0.003(2) -0.013(2)
N2 0.061(3) 0.063(3) 0.043(2) -0.003(2) -0.003(2) -0.018(2)
C1 0.069(4) 0.069(4) 0.063(3) -0.007(3) -0.001(3) -0.026(3)
C2 0.090(5) 0.059(3) 0.056(3) -0.007(3) -0.008(3) -0.009(4)
C3 0.071(5) 0.062(3) 0.062(3) 0.005(3) 0.004(3) 0.012(3)
C4 0.057(4) 0.052(3) 0.048(3) 0.007(2) 0.000(3) 0.000(3)
C5 0.043(3) 0.062(3) 0.064(3) 0.018(3) -0.008(3) -0.003(3)
C6 0.054(4) 0.058(3) 0.052(3) 0.009(2) -0.011(3) -0.014(3)
C7 0.061(4) 0.057(3) 0.070(4) 0.016(3) -0.021(3) -0.020(3)
C8 0.076(4) 0.052(3) 0.053(3) 0.004(3) -0.023(3) -0.010(3)
C9 0.079(5) 0.068(3) 0.048(3) -0.009(3) -0.002(3) -0.019(3)
C10 0.077(5) 0.066(4) 0.059(3) 0.006(3) -0.023(3) -0.018(3)
C11 0.065(4) 0.068(4) 0.052(3) 0.004(3) -0.017(3) -0.009(3)
C12 0.065(4) 0.056(3) 0.044(3) 0.000(2) -0.009(3) -0.004(3)
C13 0.060(4) 0.055(3) 0.049(3) 0.005(2) 0.002(3) -0.002(3)
C14 0.086(5) 0.046(3) 0.059(3) -0.001(2) -0.008(3) -0.009(3)
C15 0.078(5) 0.063(4) 0.064(3) -0.003(3) -0.007(3) 0.017(3)
C16 0.051(4) 0.085(4) 0.067(4) 0.005(3) -0.012(3) -0.001(3)
C17 0.065(4) 0.077(4) 0.073(4) 0.014(3) 0.002(3) 0.013(4)
C18 0.067(4) 0.069(4) 0.076(4) 0.010(3) -0.030(3) -0.011(3)
C19 0.079(5) 0.074(4) 0.043(3) -0.008(3) -0.004(3) 0.006(3)
C20 0.074(5) 0.075(4) 0.068(4) 0.017(3) 0.000(3) -0.012(4)
C21 0.113(6) 0.048(3) 0.063(4) 0.003(3) -0.002(4) 0.006(4)
C22 0.049(3) 0.075(4) 0.106(4) 0.034(3) 0.009(3) 0.003(3)
C23 0.069(7) 0.047(6) 0.076(6) 0.011(6) 0.000(6) 0.004(6)
C24 0.090(9) 0.055(7) 0.083(8) -0.015(6) 0.026(6) -0.009(7)
C25 0.067(7) 0.053(7) 0.114(11) -0.013(8) 0.030(7) -0.011(7)
C26 0.039(7) 0.070(11) 0.109(11) -0.018(12) 0.004(9) -0.009(10)
C27 0.045(7) 0.077(9) 0.076(7) -0.015(8) 0.001(5) -0.014(8)
C23A 0.048(6) 0.067(6) 0.070(6) 0.009(5) 0.008(5) -0.004(5)
C24A 0.052(6) 0.089(7) 0.084(8) -0.005(6) 0.014(6) -0.012(5)
C25A 0.049(9) 0.127(14) 0.068(10) -0.003(8) 0.006(7) 0.010(8)
C26A 0.055(7) 0.114(11) 0.060(7) 0.008(7) -0.007(6) 0.025(9)
C27A 0.060(7) 0.072(7) 0.052(6) 0.002(6) -0.002(5) 0.010(6)

loop_
_atom_type_symbol
_atom_type_description
_atom_type_scat_dispersion_real
_atom_type_scat_dispersion_imag
_atom_type_scat_source
C C 0.0033 0.0016 'International Tables Vol C Tables 4.2.6.8 and 6.1.1.4'
H H 0.0000 0.0000 'International Tables Vol C Tables 4.2.6.8 and 6.1.1.4'
N N 0.0061 0.0033 'International Tables Vol C Tables 4.2.6.8 and 6.1.1.4'
F F 0.0171 0.0103 'International Tables Vol C Tables 4.2.6.8 and 6.1.1.4'
B B 0.0013 0.0007 'International Tables Vol C Tables 4.2.6.8 and 6.1.1.4'
Fe Fe 0.3463 0.8444 'International Tables Vol C Tables 4.2.6.8 and 6.1.1.4'

loop_
_geom_angle_atom_site_label_1
_geom_angle_atom_site_label_2
_geom_angle_atom_site_label_3
_geom_angle
C21 Fe1 C18 66.9(2)
C21 Fe1 C19 67.6(2)
C18 Fe1 C19 40.1(2)
C21 Fe1 C20 40.5(2)
C18 Fe1 C20 67.2(2)
C19 Fe1 C20 40.2(2)
C21 Fe1 C16 125.8(3)
C18 Fe1 C16 156.5(3)
C19 Fe1 C16 121.6(3)
C20 Fe1 C16 108.5(3)
C21 Fe1 C13 122.5(2)
C18 Fe1 C13 124.8(3)
C19 Fe1 C13 160.6(2)
C20 Fe1 C13 157.9(2)
C16 Fe1 C13 68.1(2)
C21 Fe1 C14 157.0(3)
C18 Fe1 C14 108.0(2)
C19 Fe1 C14 124.1(2)
C20 Fe1 C14 160.6(2)
C16 Fe1 C14 68.0(2)
C13 Fe1 C14 40.30(19)
C21 Fe1 C17 40.0(2)
C18 Fe1 C17 40.1(2)
C19 Fe1 C17 67.8(2)
C20 Fe1 C17 67.8(2)
C16 Fe1 C17 161.9(3)
C13 Fe1 C17 108.2(2)
C14 Fe1 C17 121.5(3)
C21 Fe1 C15 161.4(3)
C18 Fe1 C15 121.6(2)
C19 Fe1 C15 107.3(2)
C20 Fe1 C15 124.2(3)
C16 Fe1 C15 40.2(2)
C13 Fe1 C15 68.3(2)
C14 Fe1 C15 40.8(2)
C17 Fe1 C15 156.7(3)
C21 Fe1 C12 109.3(2)
C18 Fe1 C12 161.6(3)
C19 Fe1 C12 157.1(3)
C20 Fe1 C12 122.6(2)
C16 Fe1 C12 40.4(2)
C13 Fe1 C12 40.6(2)
C14 Fe1 C12 67.9(2)
C17 Fe1 C12 125.4(2)
C15 Fe1 C12 68.0(2)
F2 B1 F1 110.5(6)
F2 B1 N1 111.6(5)
F1 B1 N1 110.2(5)
F2 B1 N2 109.3(5)
F1 B1 N2 109.0(5)
N1 B1 N2 106.3(5)
C1 N1 C4 107.3(4)
C1 N1 B1 126.5(5)
C4 N1 B1 126.2(4)
C9 N2 C6 108.3(5)
C9 N2 B1 126.0(5)
C6 N2 B1 125.7(4)
N1 C1 C2 110.5(5)
N1 C1 H1 124.8
C2 C1 H1 124.8
C3 C2 C1 106.9(5)
C3 C2 H2 126.6
C1 C2 H2 126.6
C2 C3 C4 107.7(5)
C2 C3 H3 126.2
C4 C3 H3 126.2
C3 C4 N1 107.7(5)
C3 C4 C5 132.1(6)
N1 C4 C5 120.2(5)
C6 C5 C4 120.2(5)
C6 C5 C22 119.4(5)
C4 C5 C22 120.2(5)
N2 C6 C5 121.1(5)
N2 C6 C7 107.6(5)
C5 C6 C7 131.3(6)
C8 C7 C6 107.9(5)
C8 C7 H7 126.0
C6 C7 H7 126.0
C7 C8 C9 106.1(5)
C7 C8 C10 128.7(6)
C9 C8 C10 125.2(6)
N2 C9 C8 110.2(5)
N2 C9 H9 124.9
C8 C9 H9 124.9
C11 C10 C8 178.8(6)
C10 C11 C12 178.1(6)
C16 C12 C13 107.4(5)
C16 C12 C11 127.1(5)
C13 C12 C11 125.5(5)
C16 C12 Fe1 69.2(3)
C13 C12 Fe1 69.2(3)
C11 C12 Fe1 126.4(4)
C14 C13 C12 108.1(5)
C14 C13 Fe1 70.0(3)
C12 C13 Fe1 70.2(3)
C14 C13 H13 125.9
C12 C13 H13 125.9
Fe1 C13 H13 125.5
C13 C14 C15 108.1(5)
C13 C14 Fe1 69.7(3)
C15 C14 Fe1 69.7(3)
C13 C14 H14 126.0
C15 C14 H14 126.0
Fe1 C14 H14 126.1
C16 C15 C14 107.4(5)
C16 C15 Fe1 69.6(3)
C14 C15 Fe1 69.4(3)
C16 C15 H15 126.3
C14 C15 H15 126.3
Fe1 C15 H15 126.3
C15 C16 C12 108.9(6)
C15 C16 Fe1 70.3(3)
C12 C16 Fe1 70.4(3)
C15 C16 H16 125.5
C12 C16 H16 125.5
Fe1 C16 H16 125.4
C21 C17 C18 106.7(6)
C21 C17 Fe1 69.3(3)
C18 C17 Fe1 69.4(3)
C21 C17 H17 126.6
C18 C17 H17 126.6
Fe1 C17 H17 126.2
C19 C18 C17 109.3(5)
C19 C18 Fe1 70.1(3)
C17 C18 Fe1 70.5(3)
C19 C18 H18 125.3
C17 C18 H18 125.3
Fe1 C18 H18 125.7
C18 C19 C20 107.6(5)
C18 C19 Fe1 69.9(3)
C20 C19 Fe1 70.0(3)
C18 C19 H19 126.2
C20 C19 H19 126.2
Fe1 C19 H19 125.5
C19 C20 C21 107.4(6)
C19 C20 Fe1 69.8(3)
C21 C20 Fe1 69.4(3)
C19 C20 H20 126.3
C21 C20 H20 126.3
Fe1 C20 H20 126.0
C17 C21 C20 109.0(5)
C17 C21 Fe1 70.7(3)
C20 C21 Fe1 70.1(3)
C17 C21 H21 125.5
C20 C21 H21 125.5
Fe1 C21 H21 125.3
C27 C22 C27A 36.7(6)
C27 C22 C23A 83.7(9)
C27A C22 C23A 118.4(9)
C27 C22 C5 136.8(9)
C27A C22 C5 118.0(7)
C23A C22 C5 117.9(6)
C27 C22 C23 109.0(9)
C27A C22 C23 107.1(7)
C23A C22 C23 71.8(5)
C5 C22 C23 113.2(6)
C24 C23 C22 118.7(11)
C24 C23 H23 120.7
C22 C23 H23 120.7
C23 C24 C25 118.9(13)
C23 C24 H24 120.6
C25 C24 H24 120.6
C26 C25 C24 123.0(15)
C26 C25 H25 118.5
C24 C25 H25 118.5
C25 C26 C27 118(2)
C25 C26 H26 120.9
C27 C26 H26 120.9
C22 C27 C26 131.2(18)
C22 C27 H27 114.4
C26 C27 H27 114.4
C24A C23A C22 118.0(10)
C24A C23A H23A 121.0
C22 C23A H23A 121.0
C25A C24A C23A 122.6(12)
C25A C24A H24A 118.7
C23A C24A H24A 118.7
C26A C25A C24A 118.4(15)
C26A C25A H25A 120.8
C24A C25A H25A 120.8
C25A C26A C27A 120.2(15)
C25A C26A H26A 119.9
C27A C26A H26A 119.9
C22 C27A C26A 119.8(12)
C22 C27A H27A 120.1
C26A C27A H27A 120.1

loop_
_geom_bond_atom_site_label_1
_geom_bond_atom_site_label_2
_geom_bond_distance
Fe1 C21 2.028(5)
Fe1 C18 2.031(5)
Fe1 C19 2.034(5)
Fe1 C20 2.037(5)
Fe1 C16 2.038(5)
Fe1 C13 2.040(5)
Fe1 C14 2.043(5)
Fe1 C17 2.045(6)
Fe1 C15 2.048(5)
Fe1 C12 2.053(5)
B1 F2 1.359(7)
B1 F1 1.381(8)
B1 N1 1.531(8)
B1 N2 1.548(7)
N1 C1 1.340(6)
N1 C4 1.398(7)
N2 C9 1.333(6)
N2 C6 1.384(7)
C1 C2 1.388(8)
C1 H1 0.9300
C2 C3 1.377(8)
C2 H2 0.9300
C3 C4 1.398(7)
C3 H3 0.9300
C4 C5 1.403(7)
C5 C6 1.398(7)
C5 C22 1.466(8)
C6 C7 1.408(7)
C7 C8 1.379(8)
C7 H7 0.9300
C8 C9 1.411(8)
C8 C10 1.424(7)
C9 H9 0.9300
C10 C11 1.199(7)
C11 C12 1.426(7)
C12 C16 1.414(8)
C12 C13 1.420(7)
C13 C14 1.407(7)
C13 H13 0.9300
C14 C15 1.427(8)
C14 H14 0.9300
C15 C16 1.403(8)
C15 H15 0.9300
C16 H16 0.9300
C17 C21 1.393(8)
C17 C18 1.397(8)
C17 H17 0.9300
C18 C19 1.393(8)
C18 H18 0.9300
C19 C20 1.397(7)
C19 H19 0.9300
C20 C21 1.406(8)
C20 H20 0.9300
C21 H21 0.9300
C22 C27 1.241(15)
C22 C27A 1.372(13)
C22 C23A 1.398(11)
C22 C23 1.701(13)
C23 C24 1.363(18)
C23 H23 0.9300
C24 C25 1.38(2)
C24 H24 0.9300
C25 C26 1.35(3)
C25 H25 0.9300
C26 C27 1.38(3)
C26 H26 0.9300
C27 H27 0.9300
C23A C24A 1.376(14)
C23A H23A 0.9300
C24A C25A 1.37(2)
C24A H24A 0.9300
C25A C26A 1.36(2)
C25A H25A 0.9300
C26A C27A 1.396(19)
C26A H26A 0.9300
C27A H27A 0.9300

loop_
_geom_torsion_atom_site_label_1
_geom_torsion_atom_site_label_2
_geom_torsion_atom_site_label_3
_geom_torsion_atom_site_label_4
_geom_torsion
F2 B1 N1 C1 57.8(8)
F1 B1 N1 C1 -65.2(7)
N2 B1 N1 C1 176.9(4)
F2 B1 N1 C4 -124.2(5)
F1 B1 N1 C4 112.7(6)
N2 B1 N1 C4 -5.2(8)
F2 B1 N2 C9 -55.3(8)
F1 B1 N2 C9 65.4(7)
N1 B1 N2 C9 -175.8(4)
F2 B1 N2 C6 126.8(5)
F1 B1 N2 C6 -112.4(6)
N1 B1 N2 C6 6.3(7)
C4 N1 C1 C2 -0.3(6)
B1 N1 C1 C2 177.9(5)
N1 C1 C2 C3 0.7(6)
C1 C2 C3 C4 -0.8(6)
C2 C3 C4 N1 0.7(6)
C2 C3 C4 C5 -179.9(5)
C1 N1 C4 C3 -0.2(5)
B1 N1 C4 C3 -178.5(5)
C1 N1 C4 C5 -179.7(4)
B1 N1 C4 C5 2.1(8)
C3 C4 C5 C6 -178.2(5)
N1 C4 C5 C6 1.1(7)
C3 C4 C5 C22 -3.1(8)
N1 C4 C5 C22 176.2(5)
C9 N2 C6 C5 177.6(5)
B1 N2 C6 C5 -4.3(8)
C9 N2 C6 C7 -0.9(5)
B1 N2 C6 C7 177.3(5)
C4 C5 C6 N2 0.0(7)
C22 C5 C6 N2 -175.2(5)
C4 C5 C6 C7 178.0(5)
C22 C5 C6 C7 2.8(8)
N2 C6 C7 C8 0.7(6)
C5 C6 C7 C8 -177.5(5)
C6 C7 C8 C9 -0.3(6)
C6 C7 C8 C10 179.4(5)
C6 N2 C9 C8 0.7(6)
B1 N2 C9 C8 -177.4(5)
C7 C8 C9 N2 -0.3(6)
C10 C8 C9 N2 -180.0(5)
C7 C8 C10 C11 98(39)
C9 C8 C10 C11 -83(40)
C8 C10 C11 C12 22(54)
C10 C11 C12 C16 64(21)
C10 C11 C12 C13 -117(21)
C10 C11 C12 Fe1 154(21)
C21 Fe1 C12 C16 123.0(4)
C18 Fe1 C12 C16 -162.2(6)
C19 Fe1 C12 C16 45.1(7)
C20 Fe1 C12 C16 80.2(4)
C13 Fe1 C12 C16 -119.1(5)
C14 Fe1 C12 C16 -81.4(4)
C17 Fe1 C12 C16 164.7(4)
C15 Fe1 C12 C16 -37.2(4)
C21 Fe1 C12 C13 -117.9(4)
C18 Fe1 C12 C13 -43.1(8)
C19 Fe1 C12 C13 164.2(5)
C20 Fe1 C12 C13 -160.7(3)
C16 Fe1 C12 C13 119.1(5)
C14 Fe1 C12 C13 37.7(3)
C17 Fe1 C12 C13 -76.2(4)
C15 Fe1 C12 C13 81.9(3)
C21 Fe1 C12 C11 1.6(6)
C18 Fe1 C12 C11 76.4(9)
C19 Fe1 C12 C11 -76.3(8)
C20 Fe1 C12 C11 -41.2(6)
C16 Fe1 C12 C11 -121.4(7)
C13 Fe1 C12 C11 119.5(7)
C14 Fe1 C12 C11 157.2(6)
C17 Fe1 C12 C11 43.3(6)
C15 Fe1 C12 C11 -158.6(6)
C16 C12 C13 C14 -1.1(6)
C11 C12 C13 C14 179.5(5)
Fe1 C12 C13 C14 -59.9(3)
C16 C12 C13 Fe1 58.9(4)
C11 C12 C13 Fe1 -120.6(5)
C21 Fe1 C13 C14 -159.3(4)
C18 Fe1 C13 C14 -76.3(4)
C19 Fe1 C13 C14 -42.6(8)
C20 Fe1 C13 C14 166.5(6)
C16 Fe1 C13 C14 81.3(4)
C17 Fe1 C13 C14 -117.6(4)
C15 Fe1 C13 C14 37.9(3)
C12 Fe1 C13 C14 118.9(5)
C21 Fe1 C13 C12 81.8(4)
C18 Fe1 C13 C12 164.8(3)
C19 Fe1 C13 C12 -161.5(6)
C20 Fe1 C13 C12 47.6(8)
C16 Fe1 C13 C12 -37.6(3)
C14 Fe1 C13 C12 -118.9(5)
C17 Fe1 C13 C12 123.5(3)
C15 Fe1 C13 C12 -81.0(4)
C12 C13 C14 C15 0.7(6)
Fe1 C13 C14 C15 -59.4(4)
C12 C13 C14 Fe1 60.1(3)
C21 Fe1 C14 C13 49.7(7)
C18 Fe1 C14 C13 122.9(4)
C19 Fe1 C14 C13 164.2(3)
C20 Fe1 C14 C13 -164.7(7)
C16 Fe1 C14 C13 -81.7(4)
C17 Fe1 C14 C13 81.0(4)
C15 Fe1 C14 C13 -119.3(5)
C12 Fe1 C14 C13 -37.9(3)
C21 Fe1 C14 C15 169.0(5)
C18 Fe1 C14 C15 -117.8(4)
C19 Fe1 C14 C15 -76.5(4)
C20 Fe1 C14 C15 -45.4(9)
C16 Fe1 C14 C15 37.6(3)
C13 Fe1 C14 C15 119.3(5)
C17 Fe1 C14 C15 -159.7(3)
C12 Fe1 C14 C15 81.4(4)
C13 C14 C15 C16 0.0(6)
Fe1 C14 C15 C16 -59.4(4)
C13 C14 C15 Fe1 59.4(3)
C21 Fe1 C15 C16 -47.7(9)
C18 Fe1 C15 C16 -160.2(4)
C19 Fe1 C15 C16 -118.7(4)
C20 Fe1 C15 C16 -77.8(4)
C13 Fe1 C15 C16 81.4(4)
C14 Fe1 C15 C16 118.8(5)
C17 Fe1 C15 C16 167.2(5)
C12 Fe1 C15 C16 37.5(4)
C21 Fe1 C15 C14 -166.4(6)
C18 Fe1 C15 C14 81.0(4)
C19 Fe1 C15 C14 122.5(3)
C20 Fe1 C15 C14 163.4(3)
C16 Fe1 C15 C14 -118.8(5)
C13 Fe1 C15 C14 -37.4(3)
C17 Fe1 C15 C14 48.4(7)
C12 Fe1 C15 C14 -81.3(3)
C14 C15 C16 C12 -0.7(6)
Fe1 C15 C16 C12 -60.0(4)
C14 C15 C16 Fe1 59.3(4)
C13 C12 C16 C15 1.1(6)
C11 C12 C16 C15 -179.5(5)
Fe1 C12 C16 C15 59.9(4)
C13 C12 C16 Fe1 -58.9(3)
C11 C12 C16 Fe1 120.6(5)
C21 Fe1 C16 C15 163.1(4)
C18 Fe1 C16 C15 46.4(8)
C19 Fe1 C16 C15 79.3(4)
C20 Fe1 C16 C15 121.5(4)
C13 Fe1 C16 C15 -81.8(4)
C14 Fe1 C16 C15 -38.2(3)
C17 Fe1 C16 C15 -163.5(7)
C12 Fe1 C16 C15 -119.6(5)
C21 Fe1 C16 C12 -77.4(4)
C18 Fe1 C16 C12 166.0(5)
C19 Fe1 C16 C12 -161.1(3)
C20 Fe1 C16 C12 -118.9(4)
C13 Fe1 C16 C12 37.8(3)
C14 Fe1 C16 C12 81.4(3)
C17 Fe1 C16 C12 -44.0(9)
C15 Fe1 C16 C12 119.6(5)
C18 Fe1 C17 C21 118.0(5)
C19 Fe1 C17 C21 81.1(4)
C20 Fe1 C17 C21 37.6(3)
C16 Fe1 C17 C21 -44.0(9)
C13 Fe1 C17 C21 -119.2(4)
C14 Fe1 C17 C21 -161.5(3)
C15 Fe1 C17 C21 163.5(5)
C12 Fe1 C17 C21 -77.5(4)
C21 Fe1 C17 C18 -118.0(5)
C19 Fe1 C17 C18 -37.0(4)
C20 Fe1 C17 C18 -80.5(4)
C16 Fe1 C17 C18 -162.0(7)
C13 Fe1 C17 C18 122.7(4)
C14 Fe1 C17 C18 80.5(4)
C15 Fe1 C17 C18 45.5(8)
C12 Fe1 C17 C18 164.4(4)
C21 C17 C18 C19 -0.1(6)
Fe1 C17 C18 C19 59.5(4)
C21 C17 C18 Fe1 -59.6(4)
C21 Fe1 C18 C19 -82.1(4)
C20 Fe1 C18 C19 -38.0(3)
C16 Fe1 C18 C19 46.0(7)
C13 Fe1 C18 C19 163.3(3)
C14 Fe1 C18 C19 122.0(4)
C17 Fe1 C18 C19 -120.1(5)
C15 Fe1 C18 C19 79.2(4)
C12 Fe1 C18 C19 -163.9(6)
C21 Fe1 C18 C17 38.1(4)
C19 Fe1 C18 C17 120.1(5)
C20 Fe1 C18 C17 82.2(4)
C16 Fe1 C18 C17 166.1(5)
C13 Fe1 C18 C17 -76.5(4)
C14 Fe1 C18 C17 -117.9(4)
C15 Fe1 C18 C17 -160.7(4)
C12 Fe1 C18 C17 -43.8(8)
C17 C18 C19 C20 0.4(6)
Fe1 C18 C19 C20 60.2(4)
C17 C18 C19 Fe1 -59.8(4)
C21 Fe1 C19 C18 80.3(4)
C20 Fe1 C19 C18 118.4(5)
C16 Fe1 C19 C18 -160.4(4)
C13 Fe1 C19 C18 -45.1(8)
C14 Fe1 C19 C18 -77.0(4)
C17 Fe1 C19 C18 37.0(3)
C15 Fe1 C19 C18 -118.8(4)
C12 Fe1 C19 C18 167.0(5)
C21 Fe1 C19 C20 -38.1(4)
C18 Fe1 C19 C20 -118.4(5)
C16 Fe1 C19 C20 81.2(4)
C13 Fe1 C19 C20 -163.5(6)
C14 Fe1 C19 C20 164.6(4)
C17 Fe1 C19 C20 -81.4(4)
C15 Fe1 C19 C20 122.8(4)
C12 Fe1 C19 C20 48.6(7)
C18 C19 C20 C21 -0.6(6)
Fe1 C19 C20 C21 59.5(4)
C18 C19 C20 Fe1 -60.1(4)
C21 Fe1 C20 C19 118.6(5)
C18 Fe1 C20 C19 37.9(4)
C16 Fe1 C20 C19 -117.4(4)
C13 Fe1 C20 C19 165.4(6)
C14 Fe1 C20 C19 -41.5(9)
C17 Fe1 C20 C19 81.4(4)
C15 Fe1 C20 C19 -75.8(4)
C12 Fe1 C20 C19 -159.8(4)
C18 Fe1 C20 C21 -80.7(4)
C19 Fe1 C20 C21 -118.6(5)
C16 Fe1 C20 C21 124.0(4)
C13 Fe1 C20 C21 46.9(8)
C14 Fe1 C20 C21 -160.1(7)
C17 Fe1 C20 C21 -37.1(4)
C15 Fe1 C20 C21 165.7(4)
C12 Fe1 C20 C21 81.7(4)
C18 C17 C21 C20 -0.3(7)
Fe1 C17 C21 C20 -59.9(4)
C18 C17 C21 Fe1 59.6(4)
C19 C20 C21 C17 0.5(6)
Fe1 C20 C21 C17 60.3(4)
C19 C20 C21 Fe1 -59.7(4)
C18 Fe1 C21 C17 -38.1(4)
C19 Fe1 C21 C17 -81.8(4)
C20 Fe1 C21 C17 -119.5(5)
C16 Fe1 C21 C17 164.6(4)
C13 Fe1 C21 C17 79.5(4)
C14 Fe1 C21 C17 43.7(7)
C15 Fe1 C21 C17 -159.4(6)
C12 Fe1 C21 C17 122.5(4)
C18 Fe1 C21 C20 81.4(4)
C19 Fe1 C21 C20 37.8(4)
C16 Fe1 C21 C20 -75.9(4)
C13 Fe1 C21 C20 -161.0(4)
C14 Fe1 C21 C20 163.2(5)
C17 Fe1 C21 C20 119.5(5)
C15 Fe1 C21 C20 -39.9(9)
C12 Fe1 C21 C20 -118.0(4)
C6 C5 C22 C27 64.0(13)
C4 C5 C22 C27 -111.2(13)
C6 C5 C22 C27A 104.5(8)
C4 C5 C22 C27A -70.7(9)
C6 C5 C22 C23A -48.5(8)
C4 C5 C22 C23A 136.4(6)
C6 C5 C22 C23 -129.4(5)
C4 C5 C22 C23 55.4(6)
C27 C22 C23 C24 -7.9(10)
C27A C22 C23 C24 -46.5(10)
C23A C22 C23 C24 68.5(8)
C5 C22 C23 C24 -178.2(7)
C22 C23 C24 C25 2.3(12)
C23 C24 C25 C26 0.2(19)
C24 C25 C26 C27 3(3)
C27A C22 C27 C26 106(2)
C23A C22 C27 C26 -55.7(18)
C5 C22 C27 C26 179.6(14)
C23 C22 C27 C26 13(2)
C25 C26 C27 C22 -11(3)
C27 C22 C23A C24A 27.6(10)
C27A C22 C23A C24A 15.2(11)
C5 C22 C23A C24A 168.1(7)
C23 C22 C23A C24A -84.8(8)
C22 C23A C24A C25A -2.2(15)
C23A C24A C25A C26A -7(2)
C24A C25A C26A C27A 4(3)
C27 C22 C27A C26A -39.7(16)
C23A C22 C27A C26A -18.7(15)
C5 C22 C27A C26A -171.6(10)
C23 C22 C27A C26A 59.4(14)
C25A C26A C27A C22 9(2)
